data_7045460
loop_
_publ_author_name
'Zhang, Jie'
'Liu, Ting'
'Ma, Qiang-Qiang'
'Li, Shujun'
'Chen, Xuenian'

_publ_section_title
;
 A reaction of
 [2,6-(<sup>t</sup>Bu<sub>2</sub>PO)<sub>2</sub>C<sub>6</sub>H<sub>3</sub>]NiSCH<sub>2</sub>Ph
 with BH<sub>3</sub>&#x00B7;THF: borane mediated C-S bond cleavage.
;
_journal_issue 17
_journal_name_full 'Dalton transactions (Cambridge, England : 2003)'
_journal_page_first 6018
_journal_page_last 6024
_journal_paper_doi 10.1039/c7dt04883a
_journal_volume 47
_journal_year 2018
_chemical_formula_sum 'C22 H40 Ni O2 P2 S'
_chemical_formula_weight 489.25
_space_group_crystal_system triclinic
_space_group_IT_number 2
_space_group_name_Hall '-P 1'
_space_group_name_H-M_alt 'P -1'
_symmetry_space_group_name_Hall '-P 1'
_symmetry_space_group_name_H-M 'P -1'
_atom_sites_solution_hydrogens mixed
_audit_update_record
;
2017-09-18 deposited with the CCDC.
2018-01-30 downloaded from the CCDC.
;
_cell_angle_alpha 99.952(2)
_cell_angle_beta 95.864(2)
_cell_angle_gamma 104.444(2)
_cell_formula_units_Z 2
_cell_length_a 8.3584(7)
_cell_length_b 11.8024(9)
_cell_length_c 13.3916(11)
_cell_measurement_reflns_used 4941
_cell_measurement_temperature 103.(2)
_cell_measurement_theta_max 30.4451
_cell_measurement_theta_min 2.5460
_cell_volume 1245.36(18)
_computing_cell_refinement 'SAINT V8.34A (Bruker AXS Inc., 2013)'
_computing_data_collection 'APEX2 (Bruker AXS Inc., 2014)'
_computing_data_reduction 'SAINT V8.34A (Bruker AXS Inc., 2013)'
_computing_molecular_graphics 'XP (Bruker AXS Inc., 2014)'
_computing_publication_material 'APEX2 (Bruker AXS Inc., 2014)'
_computing_structure_refinement 'SHELXL-2014/6 (Sheldrick, 2014)'
_diffrn_ambient_temperature 103.(2)
_diffrn_detector_area_resol_mean 8.3333
_diffrn_measured_fraction_theta_full 0.994
_diffrn_measured_fraction_theta_max 0.994
_diffrn_measurement_device_type 'CCD area detector'
_diffrn_measurement_method 'phi and omega scans'
_diffrn_radiation_monochromator graphite
_diffrn_radiation_type MoK\a
_diffrn_radiation_wavelength 0.71073
_diffrn_reflns_av_R_equivalents 0.1067
_diffrn_reflns_av_unetI/netI 0.0875
_diffrn_reflns_limit_h_max 13
_diffrn_reflns_limit_h_min -13
_diffrn_reflns_limit_k_max 18
_diffrn_reflns_limit_k_min -18
_diffrn_reflns_limit_l_max 20
_diffrn_reflns_limit_l_min -20
_diffrn_reflns_number 47749
_diffrn_reflns_theta_full 33.90
_diffrn_reflns_theta_max 33.90
_diffrn_reflns_theta_min 2.55
_diffrn_source 'fine-focus sealed tube'
_exptl_absorpt_coefficient_mu 1.006
_exptl_absorpt_correction_T_max 0.86
_exptl_absorpt_correction_T_min 0.70
_exptl_absorpt_correction_type multi-scan
_exptl_absorpt_process_details 'SADABS V2014/4 (Bruker AXS Inc.)'
_exptl_crystal_colour orange
_exptl_crystal_density_diffrn 1.305
_exptl_crystal_density_method 'not measured'
_exptl_crystal_description block
_exptl_crystal_F_000 524
_exptl_crystal_size_max 0.420
_exptl_crystal_size_mid 0.400
_exptl_crystal_size_min 0.160
_refine_diff_density_max 0.541
_refine_diff_density_min -0.561
_refine_ls_extinction_method none
_refine_ls_goodness_of_fit_ref 1.021
_refine_ls_hydrogen_treatment constr
_refine_ls_matrix_type full
_refine_ls_number_parameters 327
_refine_ls_number_reflns 10021
_refine_ls_number_restraints 106
_refine_ls_restrained_S_all 1.026
_refine_ls_R_factor_all 0.0716
_refine_ls_R_factor_gt 0.0464
_refine_ls_shift/su_max 0.000
_refine_ls_shift/su_mean 0.000
_refine_ls_structure_factor_coef Fsqd
_refine_ls_weighting_details 'w=1/[\s^2^(Fo^2^)+(0.0314P)^2^+0.2520P] where P=(Fo^2^+2Fc^2^)/3'
_refine_ls_weighting_scheme calc
_refine_ls_wR_factor_gt 0.1013
_refine_ls_wR_factor_ref 0.1153
_reflns_number_gt 7449
_reflns_number_total 10021
_reflns_threshold_expression 'I > 2\s(I)'
_cod_data_source_file c7dt04883a2.cif
_cod_data_source_block I
_cod_depositor_comments 'Adding full bibliography for 7045460.cif.'
_cod_original_cell_volume 1245.36(17)
_cod_database_code 7045460

loop_
_space_group_symop_operation_xyz
'x, y, z'
'-x, -y, -z'

loop_
_atom_site_type_symbol
_atom_site_label
_atom_site_fract_x
_atom_site_fract_y
_atom_site_fract_z
_atom_site_U_iso_or_equiv
_atom_site_adp_type
_atom_site_calc_flag
_atom_site_refinement_flags_adp
_atom_site_refinement_flags_occupancy
_atom_site_refinement_flags_posn
_atom_site_occupancy
_atom_site_disorder_assembly
_atom_site_disorder_group
Ni Ni1 0.52852(3) 0.22632(2) 0.26548(2) 0.00962(6) Uani d . . . 1.0 . .
C C1 0.3997(2) 0.23622(15) 0.14344(13) 0.0098(3) Uani d . . . 1.0 . .
C C2 0.2573(2) 0.14638(15) 0.09422(13) 0.0098(3) Uani d . . . 1.0 . .
C C3 0.1611(2) 0.15072(16) 0.00483(13) 0.0124(3) Uani d . . . 1.0 . .
H H3 0.0658 0.0868 -0.0265 0.015 Uiso calc U . R 1.0 . .
C C4 0.2083(2) 0.25146(16) -0.03749(13) 0.0133(3) Uani d . . . 1.0 . .
H H4 0.1432 0.2567 -0.098 0.016 Uiso calc U . R 1.0 . .
C C5 0.3493(2) 0.34468(16) 0.00717(13) 0.0139(3) Uani d . . . 1.0 . .
H H5 0.3817 0.4131 -0.0222 0.017 Uiso calc U . R 1.0 . .
C C6 0.4409(2) 0.33425(15) 0.09604(13) 0.0106(3) Uani d . . . 1.0 . .
C C7 0.8854(2) 0.39479(17) 0.20291(14) 0.0152(3) Uani d . . . 1.0 . .
C C8 0.8590(3) 0.26502(19) 0.14570(17) 0.0259(5) Uani d . . . 1.0 . .
H H8A 0.7648 0.244 0.0898 0.039 Uiso calc U . R 1.0 . .
H H8B 0.8351 0.211 0.1935 0.039 Uiso calc U . R 1.0 . .
H H8C 0.9604 0.2575 0.1174 0.039 Uiso calc U . R 1.0 . .
C C9 0.9369(3) 0.4785(2) 0.12878(17) 0.0267(5) Uani d . . . 1.0 . .
H H9A 0.953 0.5615 0.1638 0.04 Uiso calc U . R 1.0 . .
H H9B 0.8491 0.4582 0.0692 0.04 Uiso calc U . R 1.0 . .
H H9C 1.0416 0.4693 0.1061 0.04 Uiso calc U . R 1.0 . .
C C10 1.0250(2) 0.4240(2) 0.29476(16) 0.0224(4) Uani d . . . 1.0 . .
H H10A 1.1255 0.4072 0.2711 0.034 Uiso calc U . R 1.0 . .
H H10B 0.9886 0.3747 0.3444 0.034 Uiso calc U . R 1.0 . .
H H10C 1.0501 0.5087 0.3274 0.034 Uiso calc U . R 1.0 . .
C C11 0.6869(2) 0.53547(16) 0.33800(14) 0.0136(3) Uani d . . . 1.0 . .
C C12 0.7756(3) 0.65036(16) 0.30485(16) 0.0200(4) Uani d . . . 1.0 . .
H H12A 0.7591 0.7197 0.3502 0.03 Uiso calc U . R 1.0 . .
H H12B 0.7289 0.6478 0.2341 0.03 Uiso calc U . R 1.0 . .
H H12C 0.8954 0.6568 0.3091 0.03 Uiso calc U . R 1.0 . .
C C13 0.7688(3) 0.53437(18) 0.44548(14) 0.0238(4) Uani d . . . 1.0 . .
H H13A 0.8874 0.5391 0.4449 0.036 Uiso calc U . R 1.0 . .
H H13B 0.7133 0.4602 0.4658 0.036 Uiso calc U . R 1.0 . .
H H13C 0.758 0.603 0.4945 0.036 Uiso calc U . R 1.0 . .
C C14 0.5026(3) 0.53292(19) 0.34168(18) 0.0250(4) Uani d . . . 1.0 . .
H H14A 0.445 0.4599 0.3629 0.038 Uiso calc U . R 1.0 . .
H H14B 0.4489 0.5343 0.2735 0.038 Uiso calc U . R 1.0 . .
H H14C 0.4966 0.6029 0.391 0.038 Uiso calc U . R 1.0 . .
C C15 0.4019(2) -0.08424(16) 0.20648(14) 0.0150(3) Uani d U . D 1.0 . .
C C16 0.4831(9) -0.0645(7) 0.1085(5) 0.0209(11) Uani d U P D 0.65(2) A 1
H H16A 0.5766 0.0082 0.1257 0.031 Uiso calc U P R 0.65(2) A 1
H H16B 0.3995 -0.0561 0.0554 0.031 Uiso calc U P R 0.65(2) A 1
H H16C 0.5242 -0.1332 0.0829 0.031 Uiso calc U P R 0.65(2) A 1
C C17 0.2581(13) -0.1986(10) 0.1749(8) 0.0175(14) Uani d U P D 0.65(2) A 1
H H17A 0.3012 -0.2653 0.1465 0.026 Uiso calc U P R 0.65(2) A 1
H H17B 0.1747 -0.1881 0.1228 0.026 Uiso calc U P R 0.65(2) A 1
H H17C 0.2063 -0.2157 0.235 0.026 Uiso calc U P R 0.65(2) A 1
C C18 0.5330(10) -0.1001(7) 0.2858(6) 0.0248(12) Uani d U P D 0.65(2) A 1
H H18A 0.4837 -0.1151 0.3472 0.037 Uiso calc U P R 0.65(2) A 1
H H18B 0.6264 -0.0273 0.3041 0.037 Uiso calc U P R 0.65(2) A 1
H H18C 0.5738 -0.168 0.2574 0.037 Uiso calc U P R 0.65(2) A 1
C C16A 0.527(2) -0.0595(14) 0.1344(14) 0.030(3) Uani d U P D 0.35(2) A 2
H H16D 0.5412 -0.1352 0.0983 0.046 Uiso calc U P R 0.35(2) A 2
H H16E 0.6346 -0.0098 0.1736 0.046 Uiso calc U P R 0.35(2) A 2
H H16F 0.4871 -0.0172 0.0844 0.046 Uiso calc U P R 0.35(2) A 2
C C17A 0.251(2) -0.1902(17) 0.1583(15) 0.014(2) Uani d U P D 0.35(2) A 2
H H17D 0.1803 -0.1667 0.1069 0.021 Uiso calc U P R 0.35(2) A 2
H H17E 0.186 -0.2144 0.2117 0.021 Uiso calc U P R 0.35(2) A 2
H H17F 0.2893 -0.2572 0.1253 0.021 Uiso calc U P R 0.35(2) A 2
C C18A 0.490(2) -0.1136(13) 0.3049(9) 0.024(2) Uani d U P D 0.35(2) A 2
H H18D 0.5274 -0.1853 0.2853 0.036 Uiso calc U P R 0.35(2) A 2
H H18E 0.41 -0.1275 0.3534 0.036 Uiso calc U P R 0.35(2) A 2
H H18F 0.5859 -0.0461 0.3374 0.036 Uiso calc U P R 0.35(2) A 2
C C19 0.1874(2) 0.04590(16) 0.33786(13) 0.0140(3) Uani d U . D 1.0 . .
C C20 0.0113(6) -0.0349(4) 0.2886(4) 0.0196(8) Uani d U P D 0.700(10) B 1
H H20A -0.065 -0.0341 0.3395 0.029 Uiso calc U P R 0.700(10) B 1
H H20B 0.0174 -0.1168 0.265 0.029 Uiso calc U P R 0.700(10) B 1
H H20C -0.0301 -0.0048 0.2302 0.029 Uiso calc U P R 0.700(10) B 1
C C21 0.2495(5) -0.0057(5) 0.4283(3) 0.0264(10) Uani d U P D 0.700(10) B 1
H H21A 0.3645 0.0402 0.4575 0.04 Uiso calc U P R 0.700(10) B 1
H H21B 0.2461 -0.0895 0.4037 0.04 Uiso calc U P R 0.700(10) B 1
H H21C 0.1771 -0.0005 0.4812 0.04 Uiso calc U P R 0.700(10) B 1
C C22 0.1748(6) 0.1704(3) 0.3741(4) 0.0260(10) Uani d U P D 0.700(10) B 1
H H22A 0.1428 0.2029 0.3149 0.039 Uiso calc U P R 0.700(10) B 1
H H22B 0.2832 0.2209 0.4113 0.039 Uiso calc U P R 0.700(10) B 1
H H22C 0.0901 0.1687 0.4197 0.039 Uiso calc U P R 0.700(10) B 1
C C20A 0.0364(15) -0.0584(9) 0.3106(10) 0.027(2) Uani d U P D 0.300(10) B 2
H H20D 0.0652 -0.1292 0.3274 0.041 Uiso calc U P R 0.300(10) B 2
H H20E -0.0044 -0.0733 0.237 0.041 Uiso calc U P R 0.300(10) B 2
H H20F -0.051 -0.0413 0.3494 0.041 Uiso calc U P R 0.300(10) B 2
C C21A 0.2769(10) 0.0632(11) 0.4490(5) 0.022(2) Uani d U P D 0.300(10) B 2
H H21D 0.1959 0.0651 0.4969 0.033 Uiso calc U P R 0.300(10) B 2
H H21E 0.3656 0.1387 0.4662 0.033 Uiso calc U P R 0.300(10) B 2
H H21F 0.3259 -0.0032 0.4543 0.033 Uiso calc U P R 0.300(10) B 2
C C22A 0.1314(15) 0.1654(8) 0.3373(8) 0.0211(19) Uani d U P D 0.300(10) B 2
H H22D 0.0838 0.1656 0.2674 0.032 Uiso calc U P R 0.300(10) B 2
H H22E 0.2287 0.2348 0.3615 0.032 Uiso calc U P R 0.300(10) B 2
H H22F 0.0472 0.1691 0.3827 0.032 Uiso calc U P R 0.300(10) B 2
O O1 0.58357(16) 0.42531(11) 0.14077(10) 0.0136(2) Uani d . . . 1.0 . .
O O2 0.20959(16) 0.04693(11) 0.13840(9) 0.0124(2) Uani d . . . 1.0 . .
P P1 0.67974(6) 0.39738(4) 0.24442(3) 0.00949(9) Uani d . . . 1.0 . .
P P2 0.33828(6) 0.05581(4) 0.24416(3) 0.00908(9) Uani d . . . 1.0 . .
S S1 0.67720(7) 0.21620(5) 0.40744(4) 0.02669(13) Uani d . . . 1.0 . .
H H1S 0.6124 0.1143 0.4251 0.04 Uiso d U . R 1.0 . .

loop_
_atom_site_aniso_label
_atom_site_aniso_U_11
_atom_site_aniso_U_22
_atom_site_aniso_U_33
_atom_site_aniso_U_12
_atom_site_aniso_U_13
_atom_site_aniso_U_23
Ni1 0.01056(11) 0.00934(10) 0.00821(10) 0.00076(8) -0.00126(8) 0.00427(7)
C1 0.0109(7) 0.0097(7) 0.0095(7) 0.0028(6) 0.0022(6) 0.0036(6)
C2 0.0094(7) 0.0105(7) 0.0095(7) 0.0019(6) 0.0010(6) 0.0039(6)
C3 0.0110(8) 0.0129(8) 0.0115(7) 0.0001(6) -0.0013(6) 0.0039(6)
C4 0.0120(8) 0.0163(8) 0.0104(7) 0.0012(6) -0.0017(6) 0.0059(6)
C5 0.0150(8) 0.0139(8) 0.0131(8) 0.0021(6) -0.0011(6) 0.0077(6)
C6 0.0098(7) 0.0106(7) 0.0103(7) -0.0001(6) 0.0000(6) 0.0039(6)
C7 0.0131(8) 0.0179(9) 0.0161(8) 0.0045(7) 0.0041(7) 0.0059(7)
C8 0.0252(11) 0.0260(11) 0.0258(11) 0.0097(9) 0.0083(9) -0.0033(8)
C9 0.0197(10) 0.0387(13) 0.0278(11) 0.0075(9) 0.0124(9) 0.0190(10)
C10 0.0118(9) 0.0273(11) 0.0277(11) 0.0062(8) -0.0012(8) 0.0059(8)
C11 0.0170(9) 0.0107(7) 0.0130(8) 0.0030(6) 0.0022(7) 0.0033(6)
C12 0.0240(10) 0.0116(8) 0.0236(10) 0.0020(7) 0.0044(8) 0.0053(7)
C13 0.0402(13) 0.0181(9) 0.0112(8) 0.0082(9) 0.0006(8) -0.0005(7)
C14 0.0199(10) 0.0228(10) 0.0334(12) 0.0076(8) 0.0091(9) 0.0031(9)
C15 0.0140(8) 0.0104(7) 0.0210(9) 0.0045(6) 0.0021(7) 0.0027(6)
C16 0.017(2) 0.0190(17) 0.025(2) 0.0031(19) 0.0096(18) -0.0012(17)
C17 0.022(2) 0.011(2) 0.018(3) 0.0032(17) -0.0021(18) 0.0045(18)
C18 0.017(2) 0.025(2) 0.035(3) 0.014(2) -0.0032(19) 0.0034(18)
C16A 0.024(5) 0.024(4) 0.048(6) 0.011(5) 0.020(5) 0.004(5)
C17A 0.021(4) 0.007(3) 0.015(5) 0.007(3) -0.002(3) 0.003(3)
C18A 0.018(5) 0.023(4) 0.032(4) 0.015(4) -0.006(3) 0.000(3)
C19 0.0133(8) 0.0180(8) 0.0113(7) 0.0039(7) 0.0036(6) 0.0040(6)
C20 0.0177(16) 0.0204(18) 0.0193(19) 0.0001(13) 0.0075(13) 0.0053(13)
C21 0.0266(17) 0.043(3) 0.0128(14) 0.0094(17) 0.0041(12) 0.0132(15)
C22 0.024(2) 0.0191(15) 0.033(3) 0.0061(14) 0.0117(18) -0.0024(16)
C20A 0.028(5) 0.018(4) 0.030(6) -0.006(3) 0.014(4) 0.002(3)
C21A 0.025(4) 0.036(5) 0.009(3) 0.010(3) 0.004(2) 0.010(3)
C22A 0.033(5) 0.021(3) 0.015(4) 0.017(3) 0.008(3) 0.003(3)
O1 0.0135(6) 0.0122(6) 0.0129(6) -0.0012(5) -0.0037(5) 0.0072(5)
O2 0.0129(6) 0.0112(6) 0.0110(5) -0.0014(5) -0.0022(5) 0.0061(4)
P1 0.0097(2) 0.00993(19) 0.00819(18) 0.00121(15) -0.00031(15) 0.00341(15)
P2 0.0104(2) 0.00828(19) 0.00900(19) 0.00230(15) 0.00086(15) 0.00382(15)
S1 0.0257(3) 0.0323(3) 0.0183(2) 0.0006(2) -0.0094(2) 0.0132(2)

loop_
_atom_type_symbol
_atom_type_description
_atom_type_scat_dispersion_real
_atom_type_scat_dispersion_imag
_atom_type_scat_source
C C 0.0033 0.0016 'International Tables Vol C Tables 4.2.6.8 and 6.1.1.4'
H H 0.0000 0.0000 'International Tables Vol C Tables 4.2.6.8 and 6.1.1.4'
O O 0.0106 0.0060 'International Tables Vol C Tables 4.2.6.8 and 6.1.1.4'
P P 0.1023 0.0942 'International Tables Vol C Tables 4.2.6.8 and 6.1.1.4'
S S 0.1246 0.1234 'International Tables Vol C Tables 4.2.6.8 and 6.1.1.4'
Ni Ni 0.3393 1.1124 'International Tables Vol C Tables 4.2.6.8 and 6.1.1.4'

loop_
_geom_angle_atom_site_label_1
_geom_angle_atom_site_label_2
_geom_angle_atom_site_label_3
_geom_angle
C1 Ni1 P1 81.72(5)
C1 Ni1 P2 81.83(5)
P1 Ni1 P2 163.482(19)
C1 Ni1 S1 179.52(5)
P1 Ni1 S1 98.07(2)
P2 Ni1 S1 98.39(2)
C2 C1 C6 114.91(15)
C2 C1 Ni1 122.59(12)
C6 C1 Ni1 122.50(13)
C3 C2 O2 118.62(15)
C3 C2 C1 123.95(16)
O2 C2 C1 117.43(14)
C2 C3 C4 118.04(16)
C3 C4 C5 121.29(16)
C6 C5 C4 117.77(16)
O1 C6 C5 118.66(15)
O1 C6 C1 117.30(15)
C5 C6 C1 124.03(16)
C10 C7 C9 109.58(17)
C10 C7 C8 109.08(16)
C9 C7 C8 108.47(17)
C10 C7 P1 111.79(13)
C9 C7 P1 113.20(13)
C8 C7 P1 104.50(13)
C13 C11 C12 109.71(16)
C13 C11 C14 108.60(17)
C12 C11 C14 108.90(16)
C13 C11 P1 111.52(13)
C12 C11 P1 112.97(13)
C14 C11 P1 104.92(13)
C18 C15 C17 109.9(5)
C16A C15 C17A 112.4(9)
C18 C15 C16 108.1(3)
C17 C15 C16 107.0(5)
C16A C15 C18A 108.8(5)
C17A C15 C18A 108.4(7)
C16A C15 P2 106.8(6)
C18 C15 P2 113.3(3)
C17 C15 P2 115.2(6)
C17A C15 P2 111.4(10)
C16 C15 P2 102.7(3)
C18A C15 P2 109.0(5)
C22 C19 C21 111.2(2)
C22 C19 C20 108.5(3)
C21 C19 C20 107.9(2)
C20A C19 C21A 112.8(5)
C20A C19 C22A 109.0(6)
C21A C19 C22A 104.1(4)
C20A C19 P2 116.2(6)
C22 C19 P2 106.5(2)
C21 C19 P2 110.44(17)
C20 C19 P2 112.3(2)
C21A C19 P2 111.7(3)
C22A C19 P2 101.6(4)
C6 O1 P1 112.40(10)
C2 O2 P2 112.39(11)
O1 P1 C11 99.29(7)
O1 P1 C7 100.17(8)
C11 P1 C7 113.72(9)
O1 P1 Ni1 106.05(5)
C11 P1 Ni1 118.76(6)
C7 P1 Ni1 115.11(6)
O2 P2 C15 99.41(8)
O2 P2 C19 99.73(7)
C15 P2 C19 113.74(8)
O2 P2 Ni1 105.76(5)
C15 P2 Ni1 118.02(6)
C19 P2 Ni1 116.23(6)

loop_
_geom_bond_atom_site_label_1
_geom_bond_atom_site_label_2
_geom_bond_distance
Ni1 C1 1.9009(17)
Ni1 P1 2.1794(5)
Ni1 P2 2.1845(5)
Ni1 S1 2.2006(6)
C1 C2 1.394(2)
C1 C6 1.400(2)
C2 C3 1.388(2)
C2 O2 1.393(2)
C3 C4 1.391(2)
C4 C5 1.392(2)
C5 C6 1.389(2)
C6 O1 1.389(2)
C7 C10 1.534(3)
C7 C9 1.537(3)
C7 C8 1.540(3)
C7 P1 1.8659(19)
C11 C13 1.533(3)
C11 C12 1.536(3)
C11 C14 1.539(3)
C11 P1 1.8603(18)
C15 C16A 1.504(9)
C15 C18 1.516(6)
C15 C17 1.528(8)
C15 C17A 1.530(12)
C15 C16 1.564(5)
C15 C18A 1.575(9)
C15 P2 1.8639(18)
C19 C20A 1.489(9)
C19 C22 1.499(4)
C19 C21 1.547(4)
C19 C20 1.547(5)
C19 C21A 1.552(6)
C19 C22A 1.594(8)
C19 P2 1.8652(18)
O1 P1 1.6564(13)
O2 P2 1.6599(13)
